data_4076151
loop_
_publ_author_name
'Cheung, Mak-Shuen'
'Chan, Hoi-Shan'
'Xie, Zuowei'

_publ_section_title
;
 Highly Electrophilic Half-Sandwich Group 4 Metallacarborane Alkyls.
 C&#x2212;H/C&#x2212;O Activation and Alkyne Insertion Reactions at
 Neutral Metal Complexes
;
_journal_issue 22
_journal_name_full Organometallics
_journal_page_first 5217
_journal_paper_doi 10.1021/om050658r
_journal_volume 24
_journal_year 2005
_chemical_formula_sum 'C20 H56 B18 Cl4 N2 O4 Zr2'
_chemical_formula_weight 907.49
_chemical_name_systematic
; 
 ? 
;
_space_group_IT_number 2
_symmetry_cell_setting triclinic
_symmetry_space_group_name_Hall '-P 1'
_symmetry_space_group_name_H-M 'P -1'
_atom_sites_solution_hydrogens geom
_atom_sites_solution_primary direct
_atom_sites_solution_secondary difmap
_audit_creation_method SHELXL-97
_cell_angle_alpha 69.973(2)
_cell_angle_beta 73.988(2)
_cell_angle_gamma 76.753(2)
_cell_formula_units_Z 1
_cell_length_a 9.8410(8)
_cell_length_b 10.3306(8)
_cell_length_c 11.1206(9)
_cell_measurement_temperature 293(2)
_cell_volume 1009.57(14)
_computing_cell_refinement 'Bruker SMART'
_computing_data_collection 'Bruker SMART'
_computing_data_reduction 'Bruker SHELXTL'
_computing_molecular_graphics 'Bruker SHELXTL'
_computing_publication_material 'Bruker SHELXTL'
_computing_structure_refinement 'SHELXL-97 (Sheldrick, 1997)'
_computing_structure_solution 'SHELXS-97 (Sheldrick, 1990)'
_diffrn_ambient_temperature 293(2)
_diffrn_measured_fraction_theta_full 0.996
_diffrn_measured_fraction_theta_max 0.996
_diffrn_measurement_device_type 'CCD area detector'
_diffrn_measurement_method 'phi and omega scans'
_diffrn_radiation_monochromator graphite
_diffrn_radiation_source 'fine-focus sealed tube'
_diffrn_radiation_type MoK\a
_diffrn_radiation_wavelength 0.71073
_diffrn_reflns_av_R_equivalents 0.0292
_diffrn_reflns_av_sigmaI/netI 0.0546
_diffrn_reflns_limit_h_max 9
_diffrn_reflns_limit_h_min -11
_diffrn_reflns_limit_k_max 12
_diffrn_reflns_limit_k_min -12
_diffrn_reflns_limit_l_max 8
_diffrn_reflns_limit_l_min -13
_diffrn_reflns_number 5541
_diffrn_reflns_theta_full 25.00
_diffrn_reflns_theta_max 25.00
_diffrn_reflns_theta_min 2.00
_exptl_absorpt_coefficient_mu 0.813
_exptl_absorpt_correction_T_max 1.0000
_exptl_absorpt_correction_T_min 0.7352
_exptl_absorpt_correction_type sadabs
_exptl_crystal_colour orange
_exptl_crystal_density_diffrn 1.493
_exptl_crystal_density_method 'not measured'
_exptl_crystal_description block
_exptl_crystal_F_000 460
_exptl_crystal_size_max 0.40
_exptl_crystal_size_mid 0.35
_exptl_crystal_size_min 0.35
_refine_diff_density_max 0.984
_refine_diff_density_min -0.374
_refine_diff_density_rms 0.102
_refine_ls_extinction_method none
_refine_ls_goodness_of_fit_ref 1.018
_refine_ls_hydrogen_treatment riding
_refine_ls_matrix_type full
_refine_ls_number_parameters 226
_refine_ls_number_reflns 3535
_refine_ls_number_restraints 0
_refine_ls_restrained_S_all 1.018
_refine_ls_R_factor_all 0.0663
_refine_ls_R_factor_gt 0.0499
_refine_ls_shift/su_max 0.026
_refine_ls_shift/su_mean 0.003
_refine_ls_structure_factor_coef Fsqd
_refine_ls_weighting_details 'calc w=1/[\s^2^(Fo^2^)+(0.0841P)^2^+0.0000P] where P=(Fo^2^+2Fc^2^)/3'
_refine_ls_weighting_scheme calc
_refine_ls_wR_factor_gt 0.1213
_refine_ls_wR_factor_ref 0.1353
_reflns_number_gt 2814
_reflns_number_total 3535
_reflns_threshold_expression >2sigma(I)
_cod_data_source_file om050658rsi20050730_045551.cif
_cod_data_source_block 4
_cod_original_sg_symbol_H-M P-1
_cod_database_code 4076151

loop_
_symmetry_equiv_pos_as_xyz
'x, y, z'
'-x, -y, -z'

loop_
_atom_site_label
_atom_site_type_symbol
_atom_site_fract_x
_atom_site_fract_y
_atom_site_fract_z
_atom_site_U_iso_or_equiv
_atom_site_adp_type
_atom_site_occupancy
_atom_site_symmetry_multiplicity
_atom_site_calc_flag
_atom_site_refinement_flags
Zr1 Zr 0.53264(5) 0.60603(4) 0.33161(4) 0.03265(18) Uani 1 1 d .
N1 N 0.6425(5) 0.4685(5) 0.1970(4) 0.0549(12) Uani 1 1 d .
O1 O 0.3877(3) 0.5725(3) 0.5221(3) 0.0404(8) Uani 1 1 d .
O2 O 0.2918(4) 0.6843(4) 0.3110(4) 0.0616(10) Uani 1 1 d .
C1 C 0.7175(5) 0.7438(5) 0.1376(4) 0.0386(11) Uani 1 1 d .
C2 C 0.5686(5) 0.8418(5) 0.1580(4) 0.0384(11) Uani 1 1 d .
H2 H 0.4893 0.8466 0.1030 0.046 Uiso 1 1 calc R
C11 C 0.7544(6) 0.6682(6) 0.0343(5) 0.0541(14) Uani 1 1 d .
H11A H 0.8447 0.6913 -0.0241 0.065 Uiso 1 1 calc R
H11B H 0.6816 0.7017 -0.0175 0.065 Uiso 1 1 calc R
C12 C 0.7656(7) 0.5113(6) 0.0905(6) 0.0679(18) Uani 1 1 d .
H12A H 0.7719 0.4717 0.0213 0.081 Uiso 1 1 calc R
H12B H 0.8526 0.4748 0.1236 0.081 Uiso 1 1 calc R
C14 C 0.6482(10) 0.3154(7) 0.2364(8) 0.103(3) Uani 1 1 d .
H14A H 0.6991 0.2815 0.1634 0.154 Uiso 1 1 calc R
H14B H 0.5527 0.2931 0.2636 0.154 Uiso 1 1 calc R
H14C H 0.6964 0.2723 0.3078 0.154 Uiso 1 1 calc R
C13 C 0.5092(8) 0.5402(7) 0.1701(7) 0.0745(19) Uani 1 1 d .
H13A H 0.4351 0.4831 0.1917 0.089 Uiso 1 1 calc R
H13B H 0.5119 0.6116 0.0861 0.089 Uiso 1 1 calc R
C15 C 0.2528(6) 0.6603(6) 0.5336(5) 0.0582(16) Uani 1 1 d .
H15A H 0.2661 0.7540 0.5233 0.070 Uiso 1 1 calc R
H15B H 0.1927 0.6251 0.6193 0.070 Uiso 1 1 calc R
C16 C 0.1853(6) 0.6616(7) 0.4308(6) 0.0733(19) Uani 1 1 d .
H16A H 0.1519 0.5735 0.4518 0.088 Uiso 1 1 calc R
H16B H 0.1042 0.7356 0.4226 0.088 Uiso 1 1 calc R
C17 C 0.2301(7) 0.7280(7) 0.1990(6) 0.076(2) Uani 1 1 d .
H17A H 0.1287 0.7540 0.2246 0.115 Uiso 1 1 calc R
H17B H 0.2488 0.6529 0.1616 0.115 Uiso 1 1 calc R
H17C H 0.2713 0.8064 0.1353 0.115 Uiso 1 1 calc R
C18 C -0.1915(8) 0.8382(7) 0.6533(7) 0.083(2) Uani 1 1 d .
H18A H -0.2852 0.8625 0.7046 0.100 Uiso 1 1 calc R
H18B H -0.1962 0.8743 0.5614 0.100 Uiso 1 1 calc R
B3 B 0.5160(6) 0.8575(5) 0.3083(5) 0.0406(13) Uani 1 1 d .
H3 H 0.4036 0.8774 0.3583 0.049 Uiso 1 1 calc R
B4 B 0.6536(6) 0.7596(6) 0.3887(5) 0.0413(13) Uani 1 1 d .
H4 H 0.6390 0.7127 0.4955 0.050 Uiso 1 1 calc R
B5 B 0.7774(6) 0.6844(6) 0.2755(5) 0.0398(12) Uani 1 1 d .
H5 H 0.8455 0.5831 0.3027 0.048 Uiso 1 1 calc R
B6 B 0.7144(6) 0.9202(6) 0.0639(6) 0.0446(14) Uani 1 1 d .
H6 H 0.7324 0.9711 -0.0426 0.054 Uiso 1 1 calc R
B7 B 0.5865(6) 0.9964(6) 0.1744(6) 0.0456(14) Uani 1 1 d .
H7 H 0.5212 1.0979 0.1402 0.055 Uiso 1 1 calc R
B8 B 0.6467(7) 0.9430(6) 0.3237(6) 0.0466(14) Uani 1 1 d .
H8 H 0.6216 1.0103 0.3875 0.056 Uiso 1 1 calc R
B9 B 0.8122(6) 0.8324(6) 0.3022(6) 0.0472(14) Uani 1 1 d .
H9 H 0.8967 0.8263 0.3521 0.057 Uiso 1 1 calc R
B10 B 0.8537(6) 0.8203(6) 0.1426(6) 0.0483(14) Uani 1 1 d .
H10 H 0.9649 0.8063 0.0877 0.058 Uiso 1 1 calc R
B11 B 0.7712(7) 0.9809(6) 0.1703(6) 0.0506(15) Uani 1 1 d .
H11 H 0.8273 1.0721 0.1345 0.061 Uiso 1 1 calc R
Cl1 Cl -0.1464(2) 0.65743(19) 0.69594(17) 0.0815(5) Uani 1 1 d .
Cl2 Cl -0.0659(3) 0.9150(2) 0.6807(2) 0.1092(7) Uani 1 1 d .

loop_
_atom_site_aniso_label
_atom_site_aniso_U_11
_atom_site_aniso_U_22
_atom_site_aniso_U_33
_atom_site_aniso_U_23
_atom_site_aniso_U_13
_atom_site_aniso_U_12
Zr1 0.0330(3) 0.0288(3) 0.0294(3) -0.00057(17) -0.00637(17) -0.00476(17)
N1 0.069(3) 0.049(3) 0.047(3) -0.018(2) 0.001(2) -0.018(2)
O1 0.0355(18) 0.0351(17) 0.0354(17) 0.0034(13) -0.0041(13) -0.0019(14)
O2 0.046(2) 0.074(3) 0.058(2) 0.0020(19) -0.0228(18) -0.0147(19)
C1 0.036(3) 0.038(3) 0.034(2) -0.004(2) -0.0013(19) -0.008(2)
C2 0.038(3) 0.035(2) 0.037(3) -0.001(2) -0.010(2) -0.007(2)
C11 0.062(4) 0.058(3) 0.036(3) -0.012(2) 0.003(2) -0.015(3)
C12 0.083(5) 0.059(4) 0.054(4) -0.025(3) 0.010(3) -0.014(3)
C14 0.152(8) 0.062(4) 0.100(6) -0.034(4) -0.002(5) -0.042(5)
C13 0.087(5) 0.067(4) 0.071(4) -0.027(3) -0.003(4) -0.024(4)
C15 0.039(3) 0.045(3) 0.057(3) 0.007(2) 0.003(2) 0.009(2)
C16 0.035(3) 0.082(4) 0.071(4) 0.014(3) -0.008(3) -0.010(3)
C17 0.077(5) 0.076(4) 0.078(4) 0.009(4) -0.049(4) -0.026(4)
C18 0.089(5) 0.083(5) 0.069(4) -0.025(4) -0.015(4) 0.006(4)
B3 0.039(3) 0.034(3) 0.043(3) -0.004(2) -0.007(2) -0.008(2)
B4 0.044(3) 0.042(3) 0.036(3) -0.006(2) -0.010(2) -0.009(3)
B5 0.033(3) 0.039(3) 0.038(3) 0.001(2) -0.008(2) -0.005(2)
B6 0.046(3) 0.041(3) 0.037(3) 0.002(2) -0.003(2) -0.015(3)
B7 0.047(3) 0.029(3) 0.050(3) 0.000(2) -0.008(3) -0.007(2)
B8 0.054(4) 0.040(3) 0.047(3) -0.012(3) -0.009(3) -0.015(3)
B9 0.041(3) 0.055(4) 0.048(3) -0.009(3) -0.015(3) -0.013(3)
B10 0.036(3) 0.050(3) 0.052(4) -0.008(3) -0.003(3) -0.009(3)
B11 0.053(4) 0.046(3) 0.051(4) -0.004(3) -0.011(3) -0.020(3)
Cl1 0.0901(13) 0.0806(12) 0.0723(11) -0.0215(9) -0.0148(9) -0.0155(10)
Cl2 0.1215(19) 0.0984(16) 0.1096(17) -0.0363(13) -0.0029(14) -0.0390(14)

loop_
_atom_type_symbol
_atom_type_description
_atom_type_scat_dispersion_real
_atom_type_scat_dispersion_imag
_atom_type_scat_source
C C 0.0033 0.0016 'International Tables Vol C Tables 4.2.6.8 and 6.1.1.4'
H H 0.0000 0.0000 'International Tables Vol C Tables 4.2.6.8 and 6.1.1.4'
B B 0.0013 0.0007 'International Tables Vol C Tables 4.2.6.8 and 6.1.1.4'
N N 0.0061 0.0033 'International Tables Vol C Tables 4.2.6.8 and 6.1.1.4'
Zr Zr -2.9673 0.5597 'International Tables Vol C Tables 4.2.6.8 and 6.1.1.4'
O O 0.0106 0.0060 'International Tables Vol C Tables 4.2.6.8 and 6.1.1.4'
Cl Cl 0.1484 0.1585 'International Tables Vol C Tables 4.2.6.8 and 6.1.1.4'

loop_
_geom_angle_atom_site_label_1
_geom_angle_atom_site_label_2
_geom_angle_atom_site_label_3
_geom_angle
_geom_angle_site_symmetry_1
_geom_angle_site_symmetry_3
O1 Zr1 O1 67.42(13) 2_666 .
O1 Zr1 C13 109.7(2) 2_666 .
O1 Zr1 C13 124.4(2) . .
O1 Zr1 N1 82.64(15) 2_666 .
O1 Zr1 N1 134.21(14) . .
C13 Zr1 N1 36.3(2) . .
O1 Zr1 O2 127.24(12) 2_666 .
O1 Zr1 O2 68.79(13) . .
C13 Zr1 O2 73.6(2) . .
N1 Zr1 O2 109.18(17) . .
O1 Zr1 B3 128.21(16) 2_666 .
O1 Zr1 B3 91.36(15) . .
C13 Zr1 B3 120.8(2) . .
N1 Zr1 B3 134.25(17) . .
O2 Zr1 B3 80.14(17) . .
O1 Zr1 B4 90.27(16) 2_666 .
O1 Zr1 B4 89.93(15) . .
C13 Zr1 B4 144.5(2) . .
N1 Zr1 B4 125.29(18) . .
O2 Zr1 B4 117.64(16) . .
B3 Zr1 B4 41.02(18) . .
O1 Zr1 B5 86.91(15) 2_666 .
O1 Zr1 B5 124.93(15) . .
C13 Zr1 B5 109.7(2) . .
N1 Zr1 B5 85.00(18) . .
O2 Zr1 B5 143.55(16) . .
B3 Zr1 B5 66.92(18) . .
B4 Zr1 B5 40.35(18) . .
O1 Zr1 C2 149.19(14) 2_666 .
O1 Zr1 C2 126.38(13) . .
C13 Zr1 C2 85.5(2) . .
N1 Zr1 C2 97.12(15) . .
O2 Zr1 C2 82.14(14) . .
B3 Zr1 C2 38.30(16) . .
B4 Zr1 C2 64.62(17) . .
B5 Zr1 C2 62.47(16) . .
O1 Zr1 C1 118.65(13) 2_666 .
O1 Zr1 C1 152.79(14) . .
C13 Zr1 C1 80.2(2) . .
N1 Zr1 C1 72.08(15) . .
O2 Zr1 C1 113.82(14) . .
B3 Zr1 C1 63.62(16) . .
B4 Zr1 C1 64.41(16) . .
B5 Zr1 C1 37.32(16) . .
C2 Zr1 C1 35.56(14) . .
O1 Zr1 Zr1 33.81(8) 2_666 2_666
O1 Zr1 Zr1 33.62(8) . 2_666
C13 Zr1 Zr1 122.91(18) . 2_666
N1 Zr1 Zr1 110.08(12) . 2_666
O2 Zr1 Zr1 98.32(9) . 2_666
B3 Zr1 Zr1 112.66(13) . 2_666
B4 Zr1 Zr1 90.12(13) . 2_666
B5 Zr1 Zr1 108.22(12) . 2_666
C2 Zr1 Zr1 150.73(11) . 2_666
C1 Zr1 Zr1 145.42(11) . 2_666
C13 N1 C12 114.3(5) . .
C13 N1 C14 112.0(5) . .
C12 N1 C14 110.1(5) . .
C13 N1 Zr1 68.3(3) . .
C12 N1 Zr1 119.5(3) . .
C14 N1 Zr1 124.8(4) . .
C15 O1 Zr1 128.7(3) . 2_666
C15 O1 Zr1 118.5(3) . .
Zr1 O1 Zr1 112.58(13) 2_666 .
C17 O2 C16 111.9(5) . .
C17 O2 Zr1 130.7(4) . .
C16 O2 Zr1 116.3(3) . .
C11 C1 C2 120.0(4) . .
C11 C1 B5 124.3(4) . .
C2 C1 B5 109.8(4) . .
C11 C1 B10 115.1(4) . .
C2 C1 B10 110.6(4) . .
B5 C1 B10 63.4(3) . .
C11 C1 B6 110.2(4) . .
C2 C1 B6 62.2(3) . .
B5 C1 B6 114.0(4) . .
B10 C1 B6 61.5(3) . .
C11 C1 Zr1 105.1(3) . .
C2 C1 Zr1 70.1(2) . .
B5 C1 Zr1 69.2(2) . .
B10 C1 Zr1 129.5(3) . .
B6 C1 Zr1 130.2(3) . .
C1 C2 B3 112.5(4) . .
C1 C2 B6 62.7(3) . .
B3 C2 B6 114.7(4) . .
C1 C2 B7 112.1(4) . .
B3 C2 B7 63.6(3) . .
B6 C2 B7 61.4(3) . .
C1 C2 Zr1 74.4(2) . .
B3 C2 Zr1 68.4(2) . .
B6 C2 Zr1 134.7(3) . .
B7 C2 Zr1 130.2(3) . .
C1 C11 C12 113.9(4) . .
N1 C12 C11 112.1(4) . .
N1 C13 Zr1 75.4(3) . .
O1 C15 C16 108.0(5) . .
O2 C16 C15 106.9(4) . .
Cl1 C18 Cl2 111.2(4) . .
C2 B3 B4 105.3(4) . .
C2 B3 B7 59.8(3) . .
B4 B3 B7 108.4(4) . .
C2 B3 B8 105.4(4) . .
B4 B3 B8 60.0(3) . .
B7 B3 B8 59.8(3) . .
C2 B3 Zr1 73.3(2) . .
B4 B3 Zr1 70.1(3) . .
B7 B3 Zr1 131.1(3) . .
B8 B3 Zr1 128.0(3) . .
B3 B4 B5 105.4(4) . .
B3 B4 B9 107.9(4) . .
B5 B4 B9 60.5(3) . .
B3 B4 B8 61.0(3) . .
B5 B4 B8 107.8(4) . .
B9 B4 B8 59.9(3) . .
B3 B4 Zr1 68.9(3) . .
B5 B4 Zr1 71.4(3) . .
B9 B4 Zr1 129.2(3) . .
B8 B4 Zr1 127.8(4) . .
C1 B5 B4 106.8(4) . .
C1 B5 B10 60.1(3) . .
B4 B5 B10 108.2(4) . .
C1 B5 B9 105.9(4) . .
B4 B5 B9 60.4(3) . .
B10 B5 B9 59.0(3) . .
C1 B5 Zr1 73.5(2) . .
B4 B5 Zr1 68.3(2) . .
B10 B5 Zr1 130.5(3) . .
B9 B5 Zr1 126.1(3) . .
C2 B6 C1 55.1(3) . .
C2 B6 B7 59.5(3) . .
C1 B6 B7 104.5(4) . .
C2 B6 B10 103.3(4) . .
C1 B6 B10 59.4(3) . .
B7 B6 B10 108.0(4) . .
C2 B6 B11 105.1(4) . .
C1 B6 B11 105.4(4) . .
B7 B6 B11 60.6(3) . .
B10 B6 B11 59.8(4) . .
C2 B7 B6 59.1(3) . .
C2 B7 B11 104.6(4) . .
B6 B7 B11 60.3(3) . .
C2 B7 B3 56.6(3) . .
B6 B7 B3 106.9(4) . .
B11 B7 B3 107.9(4) . .
C2 B7 B8 103.3(4) . .
B6 B7 B8 108.1(4) . .
B11 B7 B8 60.1(3) . .
B3 B7 B8 60.3(3) . .
B9 B8 B4 60.0(3) . .
B9 B8 B11 60.2(3) . .
B4 B8 B11 108.5(4) . .
B9 B8 B7 107.3(4) . .
B4 B8 B7 107.5(4) . .
B11 B8 B7 59.8(3) . .
B9 B8 B3 106.3(4) . .
B4 B8 B3 58.9(3) . .
B11 B8 B3 107.4(4) . .
B7 B8 B3 59.9(3) . .
B10 B9 B8 108.0(4) . .
B10 B9 B5 60.7(3) . .
B8 B9 B5 106.8(4) . .
B10 B9 B4 108.6(4) . .
B8 B9 B4 60.1(3) . .
B5 B9 B4 59.1(3) . .
B10 B9 B11 59.8(3) . .
B8 B9 B11 60.2(3) . .
B5 B9 B11 107.8(4) . .
B4 B9 B11 108.6(4) . .
C1 B10 B9 104.3(4) . .
C1 B10 B6 59.1(3) . .
B9 B10 B6 108.6(4) . .
C1 B10 B11 105.6(4) . .
B9 B10 B11 61.0(3) . .
B6 B10 B11 60.4(3) . .
C1 B10 B5 56.6(3) . .
B9 B10 B5 60.4(3) . .
B6 B10 B5 106.4(4) . .
B11 B10 B5 108.5(4) . .
B10 B11 B9 59.2(3) . .
B10 B11 B6 59.8(3) . .
B9 B11 B6 106.8(4) . .
B10 B11 B7 106.9(4) . .
B9 B11 B7 107.1(4) . .
B6 B11 B7 59.1(3) . .
B10 B11 B8 107.0(4) . .
B9 B11 B8 59.6(3) . .
B6 B11 B8 107.2(4) . .
B7 B11 B8 60.1(3) . .

loop_
_geom_bond_atom_site_label_1
_geom_bond_atom_site_label_2
_geom_bond_distance
_geom_bond_site_symmetry_2
Zr1 O1 2.157(3) 2_666
Zr1 O1 2.167(3) .
Zr1 C13 2.209(6) .
Zr1 N1 2.300(4) .
Zr1 O2 2.370(4) .
Zr1 B3 2.492(5) .
Zr1 B4 2.512(6) .
Zr1 B5 2.562(5) .
Zr1 C2 2.566(4) .
Zr1 C1 2.629(4) .
Zr1 Zr1 3.5968(8) 2_666
N1 C13 1.407(8) .
N1 C12 1.470(7) .
N1 C14 1.482(7) .
O1 C15 1.427(6) .
O1 Zr1 2.157(3) 2_666
O2 C17 1.425(7) .
O2 C16 1.434(7) .
C1 C11 1.522(7) .
C1 C2 1.587(6) .
C1 B5 1.662(7) .
C1 B10 1.726(8) .
C1 B6 1.720(7) .
C2 B3 1.661(7) .
C2 B6 1.713(7) .
C2 B7 1.720(7) .
C11 C12 1.514(8) .
C15 C16 1.468(9) .
C18 Cl1 1.743(7) .
C18 Cl2 1.753(8) .
B3 B4 1.753(8) .
B3 B7 1.784(7) .
B3 B8 1.791(8) .
B4 B5 1.751(8) .
B4 B9 1.772(8) .
B4 B8 1.774(8) .
B5 B10 1.780(8) .
B5 B9 1.775(8) .
B6 B7 1.751(8) .
B6 B10 1.763(9) .
B6 B11 1.773(9) .
B7 B11 1.777(9) .
B7 B8 1.783(9) .
B8 B9 1.771(8) .
B8 B11 1.782(8) .
B9 B10 1.749(9) .
B9 B11 1.781(8) .
B10 B11 1.761(9) .
